data_4036120
loop_
_publ_author_name
'Meng, Ling'
'Yang, Wen'
'Pan, Xuejing'
'Tao, Meng'
'Cheng, Guo'
'Wang, Sanyong'
'Zeng, Heping'
'Long, Yuhua'
'Yang, Dingqiao'

_publ_section_title
;
 Platinum-catalyzed asymmetric ring-opening reactions of
 oxabenzonorbornadienes with phenols.
;
_journal_issue 5
_journal_name_full 'The Journal of organic chemistry'
_journal_page_first 2503
_journal_page_last 2512
_journal_paper_doi 10.1021/acs.joc.5b00065
_journal_volume 80
_journal_year 2015
_chemical_formula_sum 'C17 H16 O2'
_chemical_formula_weight 252.3
_space_group_IT_number 4
_space_group_name_Hall 'P 2yb'
_space_group_name_H-M_alt 'P 1 21 1'
_symmetry_space_group_name_H-M 'P 1 21 1'
_atom_sites_solution_hydrogens geom
_atom_sites_solution_primary direct
_atom_sites_solution_secondary difmap
_audit_creation_method SHELXL-97
_cell_angle_alpha 90.00
_cell_angle_beta 95.046(8)
_cell_angle_gamma 90.00
_cell_formula_units_Z 2
_cell_length_a 11.449(5)
_cell_length_b 4.911(2)
_cell_length_c 12.034(5)
_cell_measurement_temperature 296(2)
_cell_volume 674.0(5)
_computing_structure_refinement 'SHELXL-97 (Sheldrick, 2008)'
_computing_structure_solution 'SHELXS-97 (Sheldrick, 2008)'
_diffrn_ambient_temperature 296(2)
_diffrn_measured_fraction_theta_full 0.959
_diffrn_measured_fraction_theta_max 0.959
_diffrn_radiation_monochromator graphite
_diffrn_radiation_source 'fine-focus sealed tube'
_diffrn_radiation_type MoK\a
_diffrn_radiation_wavelength 0.71073
_diffrn_reflns_av_R_equivalents 0.0222
_diffrn_reflns_av_sigmaI/netI 0.0547
_diffrn_reflns_limit_h_max 14
_diffrn_reflns_limit_h_min -11
_diffrn_reflns_limit_k_max 6
_diffrn_reflns_limit_k_min -6
_diffrn_reflns_limit_l_max 13
_diffrn_reflns_limit_l_min -14
_diffrn_reflns_number 3901
_diffrn_reflns_theta_full 27.75
_diffrn_reflns_theta_max 27.75
_diffrn_reflns_theta_min 1.70
_exptl_absorpt_coefficient_mu 0.080
_exptl_crystal_density_diffrn 1.243
_exptl_crystal_density_method 'not measured'
_exptl_crystal_F_000 268
_refine_diff_density_max 0.105
_refine_diff_density_min -0.144
_refine_diff_density_rms 0.032
_refine_ls_abs_structure_details 'Flack H D (1983), Acta Cryst. A39, 876-881'
_refine_ls_abs_structure_Flack -1(2)
_refine_ls_extinction_method none
_refine_ls_goodness_of_fit_ref 0.735
_refine_ls_hydrogen_treatment mixed
_refine_ls_matrix_type full
_refine_ls_number_parameters 174
_refine_ls_number_reflns 2744
_refine_ls_number_restraints 1
_refine_ls_restrained_S_all 0.735
_refine_ls_R_factor_all 0.1076
_refine_ls_R_factor_gt 0.0492
_refine_ls_shift/su_mean 0.038
_refine_ls_structure_factor_coef Fsqd
_refine_ls_weighting_details 'calc w=1/[\s^2^(Fo^2^)+(0.1000P)^2^+0.2601P] where P=(Fo^2^+2Fc^2^)/3'
_refine_ls_weighting_scheme calc
_refine_ls_wR_factor_gt 0.1235
_refine_ls_wR_factor_ref 0.1676
_reflns_number_gt 1399
_reflns_number_total 2744
_reflns_threshold_expression >2sigma(I)
_cod_data_source_file jo5b00065_si_002.cif
_cod_data_source_block ll
_cod_depositor_comments
;

2020-10-10
Z value and formula fixed to values more according to usual
chemical conventions.                 miguel
;
_cod_original_formula_weight 25.23
_cod_original_formula_units_Z 20
_cod_original_cell_volume 674.1(5)
_cod_original_sg_symbol_H-M P21
_cod_original_formula_sum 'C1.70 H1.60 O0.20'
_cod_database_code 4036120

loop_
_symmetry_equiv_pos_as_xyz
'x, y, z'
'-x, y+1/2, -z'

loop_
_atom_site_label
_atom_site_type_symbol
_atom_site_fract_x
_atom_site_fract_y
_atom_site_fract_z
_atom_site_U_iso_or_equiv
_atom_site_adp_type
_atom_site_occupancy
_atom_site_symmetry_multiplicity
_atom_site_calc_flag
_atom_site_refinement_flags
C5 C 0.4087(3) 0.3022(7) 0.7586(3) 0.0610(8) Uani 1 1 d .
C6 C 0.3106(3) 0.2943(8) 0.6810(3) 0.0710(9) Uani 1 1 d .
C9 C 0.4067(3) 0.5006(7) 0.8535(2) 0.0620(8) Uani 1 1 d .
H9 H 0.4282 0.6770 0.8231 0.074 Uiso 1 1 calc R
C11 C 0.2066(3) 0.3500(7) 1.0547(3) 0.0647(10) Uani 1 1 d .
C12 C 0.2414(3) 0.1880(9) 1.1437(3) 0.0760(11) Uani 1 1 d .
H12 H 0.2983 0.0551 1.1373 0.091 Uiso 1 1 calc R
C14 C 0.1060(3) 0.4143(10) 1.2552(3) 0.0780(11) Uani 1 1 d .
C10 C 0.2857(3) 0.5410(7) 0.8938(3) 0.0658(9) Uani 1 1 d .
H10 H 0.2866 0.7028 0.9415 0.079 Uiso 1 1 calc R
C8 C 0.1964(3) 0.5776(9) 0.7972(3) 0.0819(11) Uani 1 1 d .
H8 H 0.1305 0.6843 0.8051 0.098 Uiso 1 1 calc R
C3 C 0.5034(4) -0.0217(9) 0.6489(3) 0.0862(12) Uani 1 1 d .
H3 H 0.5684 -0.1294 0.6387 0.103 Uiso 1 1 calc R
C2 C 0.4088(5) -0.0294(10) 0.5726(3) 0.0972(14) Uani 1 1 d .
H2 H 0.4093 -0.1410 0.5102 0.117 Uiso 1 1 calc R
C17 C 0.1201(3) 0.5365(9) 1.0637(3) 0.0811(11) Uani 1 1 d .
H17 H 0.0942 0.6429 1.0025 0.097 Uiso 1 1 calc R
C4 C 0.5040(4) 0.1443(8) 0.7412(3) 0.0721(10) Uani 1 1 d .
H4 H 0.5698 0.1491 0.7923 0.086 Uiso 1 1 calc R
C13 C 0.1918(4) 0.2225(10) 1.2434(3) 0.0880(13) Uani 1 1 d .
H13 H 0.2170 0.1135 1.3040 0.106 Uiso 1 1 calc R
C16 C 0.0704(3) 0.5687(10) 1.1640(3) 0.0868(12) Uani 1 1 d .
H16 H 0.0117 0.6978 1.1692 0.104 Uiso 1 1 calc R
C7 C 0.2098(3) 0.4605(10) 0.7006(3) 0.0867(12) Uani 1 1 d .
H7 H 0.1518 0.4855 0.6424 0.104 Uiso 1 1 calc R
C1 C 0.3122(4) 0.1281(10) 0.5878(3) 0.0895(13) Uani 1 1 d .
H1 H 0.2475 0.1233 0.5353 0.107 Uiso 1 1 calc R
C15 C 0.0555(4) 0.4572(14) 1.3654(3) 0.1144(16) Uani 1 1 d .
H15A H 0.0506 0.2855 1.4029 0.172 Uiso 1 1 calc R
H15B H -0.0215 0.5348 1.3527 0.172 Uiso 1 1 calc R
H15C H 0.1051 0.5785 1.4108 0.172 Uiso 1 1 calc R
O1 O 0.2608(2) 0.3051(5) 0.95815(18) 0.0671(6) Uani 1 1 d .
O2 O 0.4924(2) 0.4465(5) 0.94241(19) 0.0731(7) Uani 1 1 d .
H2A H 0.4820 0.2936 0.9671 0.110 Uiso 1 1 calc R

loop_
_atom_site_aniso_label
_atom_site_aniso_U_11
_atom_site_aniso_U_22
_atom_site_aniso_U_33
_atom_site_aniso_U_23
_atom_site_aniso_U_13
_atom_site_aniso_U_12
C5 0.077(2) 0.0486(18) 0.0588(18) 0.0091(16) 0.0156(17) -0.0099(18)
C6 0.092(3) 0.064(2) 0.0578(19) 0.0078(18) 0.0101(19) 0.002(2)
C9 0.077(2) 0.052(2) 0.0572(18) 0.0047(16) 0.0072(16) -0.0087(17)
C11 0.066(2) 0.066(3) 0.0623(19) -0.0040(18) 0.0082(16) -0.0069(18)
C12 0.083(2) 0.078(3) 0.070(2) 0.006(2) 0.0178(19) 0.008(2)
C14 0.075(2) 0.095(3) 0.065(2) -0.006(2) 0.0106(18) -0.004(2)
C10 0.089(2) 0.049(2) 0.0604(19) 0.0020(16) 0.0132(17) -0.0015(17)
C8 0.083(2) 0.087(3) 0.075(2) 0.005(2) 0.001(2) 0.024(2)
C3 0.120(3) 0.070(3) 0.074(2) 0.006(2) 0.040(2) 0.008(3)
C2 0.156(4) 0.076(3) 0.064(2) -0.008(2) 0.033(3) -0.002(3)
C17 0.085(3) 0.090(3) 0.068(2) 0.002(2) 0.0101(18) 0.016(2)
C4 0.087(3) 0.062(2) 0.069(2) 0.0103(19) 0.0197(19) 0.001(2)
C13 0.091(3) 0.109(4) 0.064(2) 0.016(2) 0.011(2) -0.001(3)
C16 0.086(3) 0.100(3) 0.077(2) -0.004(2) 0.020(2) 0.016(2)
C7 0.092(3) 0.102(3) 0.064(2) 0.005(2) -0.0053(19) 0.012(3)
C1 0.121(3) 0.092(3) 0.056(2) -0.009(2) 0.007(2) -0.003(3)
C15 0.117(3) 0.157(5) 0.073(2) -0.013(3) 0.030(2) 0.000(4)
O1 0.0844(15) 0.0545(13) 0.0651(13) 0.0000(11) 0.0221(11) -0.0003(13)
O2 0.0798(15) 0.0688(16) 0.0691(14) 0.0008(13) -0.0029(12) -0.0116(14)

loop_
_atom_type_symbol
_atom_type_description
_atom_type_scat_dispersion_real
_atom_type_scat_dispersion_imag
_atom_type_scat_source
C C 0.0033 0.0016 'International Tables Vol C Tables 4.2.6.8 and 6.1.1.4'
H H 0.0000 0.0000 'International Tables Vol C Tables 4.2.6.8 and 6.1.1.4'
O O 0.0106 0.0060 'International Tables Vol C Tables 4.2.6.8 and 6.1.1.4'

loop_
_geom_angle_atom_site_label_1
_geom_angle_atom_site_label_2
_geom_angle_atom_site_label_3
_geom_angle
C4 C5 C6 119.1(3)
C4 C5 C9 123.3(3)
C6 C5 C9 117.5(3)
C1 C6 C5 119.3(4)
C1 C6 C7 122.0(4)
C5 C6 C7 118.7(3)
O2 C9 C5 113.5(3)
O2 C9 C10 112.0(2)
C5 C9 C10 113.7(3)
C17 C11 C12 119.6(3)
C17 C11 O1 123.9(3)
C12 C11 O1 116.4(3)
C11 C12 C13 119.7(4)
C16 C14 C13 117.5(4)
C16 C14 C15 121.2(4)
C13 C14 C15 121.3(4)
O1 C10 C8 111.3(3)
O1 C10 C9 107.2(3)
C8 C10 C9 110.4(3)
C7 C8 C10 120.7(3)
C2 C3 C4 120.6(4)
C3 C2 C1 119.8(4)
C11 C17 C16 120.2(4)
C5 C4 C3 120.7(4)
C14 C13 C12 121.7(4)
C14 C16 C17 121.3(4)
C8 C7 C6 123.1(3)
C2 C1 C6 120.4(4)
C11 O1 C10 116.8(3)

loop_
_geom_bond_atom_site_label_1
_geom_bond_atom_site_label_2
_geom_bond_distance
C5 C4 1.369(5)
C5 C6 1.397(5)
C5 C9 1.502(5)
C6 C1 1.389(5)
C6 C7 1.450(5)
C9 O2 1.412(4)
C9 C10 1.521(5)
C11 C17 1.361(5)
C11 C12 1.365(5)
C11 O1 1.382(4)
C12 C13 1.382(5)
C14 C16 1.367(5)
C14 C13 1.377(6)
C14 C15 1.508(5)
C10 O1 1.436(4)
C10 C8 1.490(5)
C8 C7 1.317(5)
C3 C2 1.358(6)
C3 C4 1.377(5)
C2 C1 1.375(6)
C17 C16 1.387(4)
